data_7159114
loop_
_publ_author_name
'Hsueh, Nai-Chen'
'Chen, Kuan-Ting'
'Chang, Meng-Yang'

_publ_section_title
;
 Tandem <i>C</i>- and <i>O</i>-alkylative annulation of
 &#x3b2;-ketosulfones with 1,2-bisbromomethyl arenes: one-pot construction
 of sulfonyl indanes and dioxadibenzofused macrocycles.
;
_journal_issue 7
_journal_name_full 'Organic &amp; biomolecular chemistry'
_journal_page_first 1487
_journal_page_last 1500
_journal_paper_doi 10.1039/d2ob02199d
_journal_volume 21
_journal_year 2023
_chemical_formula_moiety 'C48 H44 O6 S2'
_chemical_formula_sum 'C48 H44 O6 S2'
_chemical_formula_weight 780.99
_space_group_crystal_system triclinic
_space_group_IT_number 2
_space_group_name_Hall '-P 1'
_space_group_name_H-M_alt 'P -1'
_atom_sites_solution_hydrogens geom
_atom_sites_solution_primary dual
_audit_creation_date 2020-06-04
_audit_creation_method
;
Olex2 1.3-ac4
(compiled 2019.04.23 svn.r3594 for Rigaku Oxford Diffraction, GUI svn.r5739)
;
_audit_update_record
;
2020-11-03 deposited with the CCDC.	2023-01-13 downloaded from the CCDC.
;
_cell_angle_alpha 85.246(2)
_cell_angle_beta 87.858(2)
_cell_angle_gamma 74.443(2)
_cell_formula_units_Z 4
_cell_length_a 14.1278(3)
_cell_length_b 16.6555(3)
_cell_length_c 17.1139(3)
_cell_measurement_reflns_used 26301
_cell_measurement_temperature 113(2)
_cell_measurement_theta_max 27.0060
_cell_measurement_theta_min 2.3780
_cell_volume 3865.64(13)
_computing_cell_refinement 'CrysAlisPro 1.171.41.56a (Rigaku OD, 2020)'
_computing_data_collection 'CrysAlisPro 1.171.41.56a (Rigaku OD, 2020)'
_computing_data_reduction 'CrysAlisPro 1.171.41.56a (Rigaku OD, 2020)'
_computing_molecular_graphics 'Olex2 (Dolomanov et al., 2009)'
_computing_publication_material 'Olex2 (Dolomanov et al., 2009)'
_computing_structure_refinement 'ShelXL (Sheldrick, 2015)'
_computing_structure_solution 'ShelXT (Sheldrick, 2015)'
_diffrn_ambient_temperature 113(2)
_diffrn_detector 'Hybrid Pixel Array Detector'
_diffrn_detector_area_resol_mean 10.0000
_diffrn_measured_fraction_theta_full 0.995
_diffrn_measured_fraction_theta_max 0.951
_diffrn_measurement_details
;
List of Runs (angles in degrees, time in seconds):

  # Type    Start    End  Width  t~exp~   \w     \q     \k     \f   Frames
#--------------------------------------------------------------------------
  1  \w    -57.00 -24.00   0.50   32.08    --   10.60   9.00 -68.00   66
  2  \w     14.00  50.00   0.50   32.08    --  -10.90   9.00 -68.00   72
  3  \w    -35.00 -10.00   0.50   32.08    --  -10.90  -9.00 118.00   50
  4  \w    -25.00   0.00   0.50   32.08    --  -10.90   9.00 -68.00   50
  5  \w     -5.00  21.00   0.50   32.08    --   10.60  82.00  60.00   52
  6  \w     -5.00  31.00   0.50   32.08    --   10.60  82.00  30.00   72
  7  \w     20.00 100.00   0.50   32.08    --   10.60  77.00 -90.00  160
  8  \w     -2.00  47.00   0.50   32.08    --   10.60  82.00-120.00   98
  9  \w     51.00 100.00   0.50   32.08    --   10.60  77.00  90.00   98
 10  \w     -7.00  19.00   0.50   32.08    --   10.60  77.00  90.00   52
 11  \w    -16.00  45.00   0.50   32.08    --   10.60  82.00   0.00  122
 12  \w    -14.00  11.00   0.50   32.08    --   10.60  -9.00 118.00   50
 13  \w    -15.00 100.00   0.50   32.08    --   10.60  82.00 150.00  230
 14  \w    -16.00   9.00   0.50   32.08    --   10.60  57.00   0.00   50
 15  \w     13.00  94.00   0.50   32.08    --   10.60  57.00   0.00  162
 16  \w     -3.00  42.00   0.50   32.08    --   10.60  82.00-180.00   90
 17  \w    -29.00  36.00   0.50   32.08    --   10.60 -77.00  60.00  130
 18  \w    -78.00  27.00   0.50   32.08    --   10.60 -82.00-120.00  210
 19  \w    -92.00  16.00   0.50   32.08    --  -10.90 -57.00  60.00  216
 20  \w    -45.00  12.00   0.50   32.08    --  -10.90 -82.00-180.00  114
 21  \w    -25.00  11.00   0.50   32.08    --  -10.90 -82.00 -30.00   72
 22  \w    -98.00 -44.00   0.50   32.08    --  -10.90 -82.00  90.00  108
 23  \w    -31.00   8.00   0.50   32.08    --  -10.90 -77.00-150.00   78
 24  \w    -91.00 -54.00   0.50   32.08    --  -10.90 -77.00-150.00   74
 25  \w    -22.00   9.00   0.50   32.08    --  -10.90 -82.00  90.00   62
;
_diffrn_measurement_device 'four-circle diffractometer'
_diffrn_measurement_device_type 'XtaLAB Pro II AFC12 (RINC): Kappa single'
_diffrn_measurement_method '\w scans'
_diffrn_orient_matrix_type 'CrysAlisPro convention (1999,Acta A55,543-557)'
_diffrn_orient_matrix_UB_11 -0.0125196000
_diffrn_orient_matrix_UB_12 -0.0386386000
_diffrn_orient_matrix_UB_13 0.0043512000
_diffrn_orient_matrix_UB_21 0.0505644000
_diffrn_orient_matrix_UB_22 -0.0216729000
_diffrn_orient_matrix_UB_23 0.0018552000
_diffrn_orient_matrix_UB_31 -0.0017798000
_diffrn_orient_matrix_UB_32 0.0016646000
_diffrn_orient_matrix_UB_33 0.0413243000
_diffrn_radiation_monochromator mirror
_diffrn_radiation_probe x-ray
_diffrn_radiation_type 'Mo K\a'
_diffrn_radiation_wavelength 0.71073
_diffrn_reflns_av_R_equivalents 0.0484
_diffrn_reflns_av_unetI/netI 0.0513
_diffrn_reflns_Laue_measured_fraction_full 0.995
_diffrn_reflns_Laue_measured_fraction_max 0.951
_diffrn_reflns_limit_h_max 17
_diffrn_reflns_limit_h_min -17
_diffrn_reflns_limit_k_max 21
_diffrn_reflns_limit_k_min -21
_diffrn_reflns_limit_l_max 20
_diffrn_reflns_limit_l_min -21
_diffrn_reflns_number 84580
_diffrn_reflns_point_group_measured_fraction_full 0.995
_diffrn_reflns_point_group_measured_fraction_max 0.951
_diffrn_reflns_theta_full 25.242
_diffrn_reflns_theta_max 27.072
_diffrn_reflns_theta_min 1.996
_diffrn_source 'micro-focus sealed X-ray tube'
_diffrn_source_type 'Rigaku (Mo) X-ray Source'
_exptl_absorpt_coefficient_mu 0.190
_exptl_absorpt_correction_T_max 1.00000
_exptl_absorpt_correction_T_min 0.14206
_exptl_absorpt_correction_type multi-scan
_exptl_absorpt_process_details
;
CrysAlisPro 1.171.41.56a (Rigaku Oxford Diffraction, 2020)
Empirical absorption correction using spherical harmonics,
 implemented in SCALE3 ABSPACK scaling algorithm.
;
_exptl_crystal_colour colourless
_exptl_crystal_colour_primary colourless
_exptl_crystal_density_diffrn 1.342
_exptl_crystal_description block
_exptl_crystal_F_000 1648
_exptl_crystal_size_max 0.3
_exptl_crystal_size_mid 0.3
_exptl_crystal_size_min 0.3
_refine_diff_density_max 1.173
_refine_diff_density_min -0.618
_refine_diff_density_rms 0.074
_refine_ls_extinction_method none
_refine_ls_goodness_of_fit_ref 1.060
_refine_ls_hydrogen_treatment constr
_refine_ls_matrix_type full
_refine_ls_number_parameters 1017
_refine_ls_number_reflns 16148
_refine_ls_number_restraints 0
_refine_ls_restrained_S_all 1.060
_refine_ls_R_factor_all 0.0779
_refine_ls_R_factor_gt 0.0579
_refine_ls_shift/su_max 0.001
_refine_ls_shift/su_mean 0.000
_refine_ls_structure_factor_coef Fsqd
_refine_ls_weighting_details 'w=1/[\s^2^(Fo^2^)+(0.0913P)^2^+1.3475P] where P=(Fo^2^+2Fc^2^)/3'
_refine_ls_weighting_scheme calc
_refine_ls_wR_factor_gt 0.1527
_refine_ls_wR_factor_ref 0.1630
_reflns_Friedel_coverage 0.000
_reflns_number_gt 12257
_reflns_number_total 16148
_reflns_threshold_expression 'I > 2\s(I)'
_cod_data_source_file d2ob02199d2.cif
_cod_data_source_block k10906-myc-e
_cod_depositor_comments
;
Adding full bibliography for 7159105--7159114.cif.

2025-01-31
Z value and formula fixed to values more according to usual
chemical conventions.                 miguel
;
_cod_original_formula_sum 'C11.29 H10.35 O1.41 S0.47'
_cod_original_formula_weight 183.75
_cod_original_formula_moiety '0.24(C48 H44 O6 S2)'
_cod_original_formula_units_Z 17
_cod_database_code 7159114
_shelx_shelxl_version_number 2018/3
_shelx_space_group_comment
;
The symmetry employed for this shelxl refinement is uniquely defined
by the following loop, which should always be used as a source of
symmetry information in preference to the above space-group names.
They are only intended as comments.
;
_diffrn_oxdiff_digest_frames
;
0103b983f9340122ea034fa27b8441d652000254c48
;
_reflns_odcompleteness_completeness 99.31
_reflns_odcompleteness_iscentric 1
_reflns_odcompleteness_theta 26.32
_olex2_refinement_description
;
1. Fixed Uiso
 At 1.2 times of:
  All C(H) groups, All C(H,H) groups
 At 1.5 times of:
  All C(H,H,H) groups
2.a Secondary CH2 refined with riding coordinates:
 C1(H1A,H1B), C8(H8A,H8B), C25(H25A,H25B), C32(H32A,H32B), C49(H49A,H49B),
 C56(H56A,H56B), C73(H73A,H73B), C80(H80A,H80B)
2.b Aromatic/amide H refined with riding coordinates:
 C3(H3), C4(H4), C5(H5), C6(H6), C11(H11), C12(H12), C14(H14), C15(H15),
 C19(H19), C20(H20), C22(H22), C23(H23), C27(H27), C28(H28), C29(H29), C30(H30),
  C35(H35), C36(H36), C38(H38), C39(H39), C43(H43), C44(H44), C46(H46),
 C47(H47), C51(H51), C52(H52), C53(H53), C54(H54), C59(H59), C60(H60), C62(H62),
  C63(H63), C67(H67), C68(H68), C70(H70), C71(H71), C75(H75), C76(H76),
 C77(H77), C78(H78), C83(H83), C84(H84), C86(H86), C87(H87), C91(H91), C92(H92),
  C94(H94), C95(H95)
2.c Idealised Me refined as rotating group:
 C16(H16A,H16B,H16C), C24(H24A,H24B,H24C), C40(H40A,H40B,H40C), C48(H48A,H48B,
 H48C), C64(H64A,H64B,H64C), C72(H72A,H72B,H72C), C88(H88A,H88B,H88C), C96(H96A,
 H96B,H96C)
;
_olex2_submission_special_instructions 'No special instructions were received'
_oxdiff_exptl_absorpt_empirical_details
;
Empirical correction (ABSPACK) includes:
- Absorption correction using spherical harmonics
- Frame scaling
;
_oxdiff_exptl_absorpt_empirical_full_max 6.623
_oxdiff_exptl_absorpt_empirical_full_min 0.543

loop_
_space_group_symop_operation_xyz
'x, y, z'
'-x, -y, -z'

loop_
_atom_site_label
_atom_site_type_symbol
_atom_site_fract_x
_atom_site_fract_y
_atom_site_fract_z
_atom_site_U_iso_or_equiv
_atom_site_adp_type
_atom_site_occupancy
_atom_site_site_symmetry_order
_atom_site_calc_flag
_atom_site_refinement_flags_posn
_atom_site_refinement_flags_adp
_atom_site_refinement_flags_occupancy
_atom_site_disorder_assembly
_atom_site_disorder_group
S1 S 0.20836(4) 0.87877(3) 1.05576(3) 0.01931(13) Uani 1 1 d . . . . .
S2 S 0.70691(4) 0.49498(3) 0.93563(3) 0.02081(14) Uani 1 1 d . . . . .
O1 O 0.37406(11) 0.86898(9) 0.86385(9) 0.0253(4) Uani 1 1 d . . . . .
O2 O 0.54770(11) 0.70184(9) 0.82695(9) 0.0260(4) Uani 1 1 d . . . . .
O3 O 0.24664(12) 0.83232(10) 1.12784(9) 0.0304(4) Uani 1 1 d . . . . .
O4 O 0.16292(11) 0.96681(9) 1.05795(9) 0.0223(3) Uani 1 1 d . . . . .
O5 O 0.66004(12) 0.45559(10) 0.99859(9) 0.0294(4) Uani 1 1 d . . . . .
O6 O 0.80453(11) 0.50196(10) 0.94958(9) 0.0271(4) Uani 1 1 d . . . . .
C1 C 0.40548(16) 0.92324(14) 0.80342(13) 0.0241(5) Uani 1 1 d . . . . .
H1A H 0.371036 0.981115 0.809991 0.029 Uiso 1 1 calc R . . . .
H1B H 0.390639 0.909685 0.752015 0.029 Uiso 1 1 calc R . . . .
C2 C 0.51440(16) 0.91076(13) 0.81029(12) 0.0194(5) Uani 1 1 d . . . . .
C3 C 0.54832(18) 0.97558(14) 0.83488(13) 0.0278(5) Uani 1 1 d . . . . .
H3 H 0.503060 1.024872 0.847256 0.033 Uiso 1 1 calc R . . . .
C4 C 0.64712(19) 0.96858(15) 0.84133(14) 0.0307(6) Uani 1 1 d . . . . .
H4 H 0.668215 1.012075 0.859082 0.037 Uiso 1 1 calc R . . . .
C5 C 0.71430(18) 0.89647(15) 0.82121(15) 0.0303(6) Uani 1 1 d . . . . .
H5 H 0.781233 0.891370 0.824606 0.036 Uiso 1 1 calc R . . . .
C6 C 0.68247(17) 0.83188(14) 0.79606(15) 0.0295(5) Uani 1 1 d . . . . .
H6 H 0.728537 0.783508 0.782507 0.035 Uiso 1 1 calc R . . . .
C7 C 0.58286(16) 0.83740(13) 0.79046(12) 0.0196(5) Uani 1 1 d . . . . .
C8 C 0.55149(18) 0.76470(13) 0.76320(14) 0.0263(5) Uani 1 1 d . . . . .
H8A H 0.487074 0.785208 0.739948 0.032 Uiso 1 1 calc R . . . .
H8B H 0.597222 0.738998 0.723014 0.032 Uiso 1 1 calc R . . . .
C9 C 0.30009(15) 0.90215(12) 0.91499(13) 0.0191(5) Uani 1 1 d . . . . .
C10 C 0.22095(15) 0.97376(12) 0.88112(13) 0.0182(4) Uani 1 1 d . . . . .
C11 C 0.17699(16) 0.96250(13) 0.81262(13) 0.0221(5) Uani 1 1 d . . . . .
H11 H 0.196991 0.911416 0.790398 0.027 Uiso 1 1 calc R . . . .
C12 C 0.10424(16) 1.02632(14) 0.77758(13) 0.0244(5) Uani 1 1 d . . . . .
H12 H 0.075264 1.017589 0.732245 0.029 Uiso 1 1 calc R . . . .
C13 C 0.07349(17) 1.10387(14) 0.80924(13) 0.0241(5) Uani 1 1 d . . . . .
C14 C 0.11984(17) 1.11552(13) 0.87588(13) 0.0239(5) Uani 1 1 d . . . . .
H14 H 0.101649 1.167313 0.896883 0.029 Uiso 1 1 calc R . . . .
C15 C 0.19254(16) 1.05166(12) 0.91170(13) 0.0202(5) Uani 1 1 d . . . . .
H15 H 0.222516 1.060845 0.956345 0.024 Uiso 1 1 calc R . . . .
C16 C -0.00777(19) 1.17326(16) 0.77269(15) 0.0375(6) Uani 1 1 d . . . . .
H16A H -0.068698 1.173570 0.799617 0.056 Uiso 1 1 calc GR . . . .
H16B H -0.013142 1.164581 0.718458 0.056 Uiso 1 1 calc GR . . . .
H16C H 0.006715 1.225869 0.776707 0.056 Uiso 1 1 calc GR . . . .
C17 C 0.30487(15) 0.85841(12) 0.98555(13) 0.0199(5) Uani 1 1 d . . . . .
C18 C 0.12221(15) 0.83257(13) 1.01879(12) 0.0177(4) Uani 1 1 d . . . . .
C19 C 0.13582(17) 0.74659(13) 1.03254(13) 0.0228(5) Uani 1 1 d . . . . .
H19 H 0.187546 0.714654 1.063122 0.027 Uiso 1 1 calc R . . . .
C20 C 0.07195(17) 0.70947(13) 1.00042(14) 0.0257(5) Uani 1 1 d . . . . .
H20 H 0.081447 0.652031 1.009246 0.031 Uiso 1 1 calc R . . . .
C21 C -0.00664(16) 0.75593(13) 0.95495(13) 0.0219(5) Uani 1 1 d . . . . .
C22 C -0.01902(16) 0.84206(13) 0.94246(13) 0.0203(5) Uani 1 1 d . . . . .
H22 H -0.071357 0.874241 0.912626 0.024 Uiso 1 1 calc R . . . .
C23 C 0.04492(16) 0.88037(13) 0.97353(12) 0.0204(5) Uani 1 1 d . . . . .
H23 H 0.036199 0.937676 0.964170 0.024 Uiso 1 1 calc R . . . .
C24 C -0.07472(18) 0.71449(15) 0.91940(15) 0.0312(6) Uani 1 1 d . . . . .
H24A H -0.136979 0.754428 0.909877 0.047 Uiso 1 1 calc GR . . . .
H24B H -0.083857 0.669242 0.954762 0.047 Uiso 1 1 calc GR . . . .
H24C H -0.046983 0.693234 0.870773 0.047 Uiso 1 1 calc GR . . . .
C25 C 0.38400(16) 0.77700(13) 0.99941(15) 0.0255(5) Uani 1 1 d . . . . .
H25A H 0.366053 0.747067 1.046220 0.031 Uiso 1 1 calc R . . . .
H25B H 0.383998 0.743341 0.955792 0.031 Uiso 1 1 calc R . . . .
C26 C 0.48759(15) 0.78342(12) 1.00884(12) 0.0172(4) Uani 1 1 d . . . . .
C27 C 0.50594(17) 0.85848(13) 1.02643(13) 0.0240(5) Uani 1 1 d . . . . .
H27 H 0.453282 0.905249 1.031880 0.029 Uiso 1 1 calc R . . . .
C28 C 0.60045(17) 0.86473(14) 1.03590(13) 0.0256(5) Uani 1 1 d . . . . .
H28 H 0.610855 0.915234 1.047510 0.031 Uiso 1 1 calc R . . . .
C29 C 0.67956(17) 0.79550(14) 1.02804(13) 0.0237(5) Uani 1 1 d . . . . .
H29 H 0.743333 0.798584 1.035464 0.028 Uiso 1 1 calc R . . . .
C30 C 0.66203(16) 0.72172(13) 1.00896(13) 0.0221(5) Uani 1 1 d . . . . .
H30 H 0.715184 0.675502 1.002815 0.027 Uiso 1 1 calc R . . . .
C31 C 0.56791(15) 0.71429(12) 0.99867(12) 0.0162(4) Uani 1 1 d . . . . .
C32 C 0.55583(17) 0.63039(13) 0.97799(13) 0.0232(5) Uani 1 1 d . . . . .
H32A H 0.567456 0.591446 1.024212 0.028 Uiso 1 1 calc R . . . .
H32B H 0.488845 0.637498 0.961743 0.028 Uiso 1 1 calc R . . . .
C33 C 0.62624(16) 0.59414(12) 0.91272(13) 0.0195(5) Uani 1 1 d . . . . .
C34 C 0.71367(16) 0.43744(12) 0.85256(12) 0.0183(4) Uani 1 1 d . . . . .
C35 C 0.80248(16) 0.41221(12) 0.81233(12) 0.0196(5) Uani 1 1 d . . . . .
H35 H 0.858318 0.424741 0.829233 0.024 Uiso 1 1 calc R . . . .
C36 C 0.80664(17) 0.36812(12) 0.74670(13) 0.0224(5) Uani 1 1 d . . . . .
H36 H 0.865862 0.351159 0.719337 0.027 Uiso 1 1 calc R . . . .
C37 C 0.72393(18) 0.34875(13) 0.72094(13) 0.0244(5) Uani 1 1 d . . . . .
C38 C 0.63613(19) 0.37311(14) 0.76329(15) 0.0297(6) Uani 1 1 d . . . . .
H38 H 0.580633 0.359533 0.747053 0.036 Uiso 1 1 calc R . . . .
C39 C 0.63024(17) 0.41742(14) 0.82946(14) 0.0259(5) Uani 1 1 d . . . . .
H39 H 0.571530 0.433322 0.857683 0.031 Uiso 1 1 calc R . . . .
C40 C 0.7291(2) 0.30411(15) 0.64687(15) 0.0357(6) Uani 1 1 d . . . . .
H40A H 0.794862 0.270259 0.639024 0.054 Uiso 1 1 calc GR . . . .
H40B H 0.710963 0.344513 0.602943 0.054 Uiso 1 1 calc GR . . . .
H40C H 0.684706 0.269199 0.651589 0.054 Uiso 1 1 calc GR . . . .
C41 C 0.62570(16) 0.63381(12) 0.84069(13) 0.0199(5) Uani 1 1 d . . . . .
C42 C 0.70121(16) 0.60984(12) 0.77788(12) 0.0189(5) Uani 1 1 d . . . . .
C43 C 0.79736(17) 0.61225(12) 0.79085(13) 0.0216(5) Uani 1 1 d . . . . .
H43 H 0.813062 0.628548 0.838308 0.026 Uiso 1 1 calc R . . . .
C44 C 0.86977(18) 0.59048(13) 0.73336(13) 0.0247(5) Uani 1 1 d . . . . .
H44 H 0.933231 0.593243 0.742602 0.030 Uiso 1 1 calc R . . . .
C45 C 0.84896(18) 0.56455(13) 0.66204(13) 0.0251(5) Uani 1 1 d . . . . .
C46 C 0.75282(18) 0.56244(13) 0.64950(13) 0.0252(5) Uani 1 1 d . . . . .
H46 H 0.737508 0.545088 0.602413 0.030 Uiso 1 1 calc R . . . .
C47 C 0.67944(17) 0.58567(12) 0.70582(13) 0.0212(5) Uani 1 1 d . . . . .
H47 H 0.615421 0.585172 0.695567 0.025 Uiso 1 1 calc R . . . .
C48 C 0.9296(2) 0.53872(18) 0.60126(15) 0.0400(7) Uani 1 1 d . . . . .
H48A H 0.983317 0.496306 0.624563 0.060 Uiso 1 1 calc GR . . . .
H48B H 0.952192 0.586332 0.582183 0.060 Uiso 1 1 calc GR . . . .
H48C H 0.904640 0.517135 0.558464 0.060 Uiso 1 1 calc GR . . . .
S3 S 0.69871(4) 0.51936(3) 0.42727(3) 0.02399(14) Uani 1 1 d . . . . .
S4 S 0.20126(4) 0.87960(3) 0.57069(3) 0.01714(13) Uani 1 1 d . . . . .
O7 O 0.38604(11) 0.84918(9) 0.39133(9) 0.0213(3) Uani 1 1 d . . . . .
O8 O 0.55192(11) 0.70821(9) 0.28471(9) 0.0248(4) Uani 1 1 d . . . . .
O9 O 0.22888(12) 0.83805(9) 0.64736(8) 0.0246(4) Uani 1 1 d . . . . .
O10 O 0.15733(11) 0.96842(8) 0.56580(9) 0.0212(3) Uani 1 1 d . . . . .
O11 O 0.64669(13) 0.48902(10) 0.49237(9) 0.0336(4) Uani 1 1 d . . . . .
O12 O 0.79488(12) 0.52942(10) 0.44182(9) 0.0316(4) Uani 1 1 d . . . . .
C49 C 0.41686(16) 0.89266(14) 0.32209(13) 0.0228(5) Uani 1 1 d . . . . .
H49A H 0.377822 0.950388 0.317712 0.027 Uiso 1 1 calc R . . . .
H49B H 0.406511 0.866666 0.275627 0.027 Uiso 1 1 calc R . . . .
C50 C 0.52376(16) 0.88954(12) 0.32755(12) 0.0186(5) Uani 1 1 d . . . . .
C51 C 0.55034(18) 0.94214(13) 0.37689(14) 0.0279(5) Uani 1 1 d . . . . .
H51 H 0.502503 0.974947 0.408151 0.034 Uiso 1 1 calc R . . . .
C52 C 0.6460(2) 0.94641(15) 0.38020(16) 0.0354(6) Uani 1 1 d . . . . .
H52 H 0.662491 0.981476 0.413794 0.042 Uiso 1 1 calc R . . . .
C53 C 0.71723(19) 0.89863(16) 0.33364(16) 0.0364(6) Uani 1 1 d . . . . .
H53 H 0.781426 0.903088 0.334127 0.044 Uiso 1 1 calc R . . . .
C54 C 0.69320(17) 0.84413(14) 0.28625(14) 0.0298(6) Uani 1 1 d . . . . .
H54 H 0.741972 0.810874 0.256048 0.036 Uiso 1 1 calc R . . . .
C55 C 0.59699(16) 0.83821(13) 0.28301(12) 0.0209(5) Uani 1 1 d . . . . .
C56 C 0.57504(19) 0.77511(13) 0.23360(13) 0.0279(5) Uani 1 1 d . . . . .
H56A H 0.519791 0.801733 0.200063 0.033 Uiso 1 1 calc R . . . .
H56B H 0.631509 0.752302 0.200506 0.033 Uiso 1 1 calc R . . . .
C57 C 0.30849(15) 0.88897(12) 0.43603(12) 0.0159(4) Uani 1 1 d . . . . .
C58 C 0.23372(15) 0.95948(12) 0.39606(12) 0.0175(4) Uani 1 1 d . . . . .
C59 C 0.18976(16) 0.94416(14) 0.32855(13) 0.0222(5) Uani 1 1 d . . . . .
H59 H 0.207413 0.890906 0.310539 0.027 Uiso 1 1 calc R . . . .
C60 C 0.12053(17) 1.00737(15) 0.28859(13) 0.0258(5) Uani 1 1 d . . . . .
H60 H 0.092166 0.996230 0.243955 0.031 Uiso 1 1 calc R . . . .
C61 C 0.09280(17) 1.08773(14) 0.31457(13) 0.0248(5) Uani 1 1 d . . . . .
C62 C 0.13819(17) 1.10300(13) 0.37978(13) 0.0250(5) Uani 1 1 d . . . . .
H62 H 0.121458 1.156603 0.397002 0.030 Uiso 1 1 calc R . . . .
C63 C 0.20789(17) 1.04043(13) 0.42001(13) 0.0216(5) Uani 1 1 d . . . . .
H63 H 0.237748 1.052544 0.463437 0.026 Uiso 1 1 calc R . . . .
C64 C 0.01510(19) 1.15678(16) 0.27262(15) 0.0379(6) Uani 1 1 d . . . . .
H64A H 0.034020 1.208138 0.270761 0.057 Uiso 1 1 calc GR . . . .
H64B H -0.046562 1.163354 0.300272 0.057 Uiso 1 1 calc GR . . . .
H64C H 0.008543 1.142673 0.220193 0.057 Uiso 1 1 calc GR . . . .
C65 C 0.30600(15) 0.85213(12) 0.50924(12) 0.0172(4) Uani 1 1 d . . . . .
C66 C 0.11913(16) 0.83175(12) 0.52937(12) 0.0176(4) Uani 1 1 d . . . . .
C67 C 0.13387(17) 0.74556(13) 0.54385(13) 0.0230(5) Uani 1 1 d . . . . .
H67 H 0.183596 0.714725 0.576887 0.028 Uiso 1 1 calc R . . . .
C68 C 0.07386(18) 0.70684(13) 0.50861(14) 0.0265(5) Uani 1 1 d . . . . .
H68 H 0.083884 0.649376 0.517853 0.032 Uiso 1 1 calc R . . . .
C69 C -0.00196(17) 0.75210(13) 0.45915(13) 0.0227(5) Uani 1 1 d . . . . .
C70 C -0.01491(17) 0.83811(13) 0.44644(13) 0.0229(5) Uani 1 1 d . . . . .
H70 H -0.065450 0.869396 0.414366 0.027 Uiso 1 1 calc R . . . .
C71 C 0.04554(16) 0.87816(13) 0.48036(12) 0.0202(5) Uani 1 1 d . . . . .
H71 H 0.036741 0.935406 0.470294 0.024 Uiso 1 1 calc R . . . .
C72 C -0.06645(19) 0.70957(15) 0.41996(15) 0.0331(6) Uani 1 1 d . . . . .
H72A H -0.076800 0.664033 0.454326 0.050 Uiso 1 1 calc GR . . . .
H72B H -0.035276 0.688571 0.372217 0.050 Uiso 1 1 calc GR . . . .
H72C H -0.128536 0.748889 0.408257 0.050 Uiso 1 1 calc GR . . . .
C73 C 0.38187(16) 0.77136(12) 0.53556(13) 0.0207(5) Uani 1 1 d . . . . .
H73A H 0.365473 0.754229 0.588769 0.025 Uiso 1 1 calc R . . . .
H73B H 0.376876 0.728181 0.502457 0.025 Uiso 1 1 calc R . . . .
C74 C 0.48755(16) 0.77629(12) 0.53332(12) 0.0180(4) Uani 1 1 d . . . . .
C75 C 0.51266(17) 0.83491(13) 0.57621(13) 0.0238(5) Uani 1 1 d . . . . .
H75 H 0.463506 0.871603 0.603240 0.029 Uiso 1 1 calc R . . . .
C76 C 0.60838(18) 0.84021(13) 0.57983(13) 0.0268(5) Uani 1 1 d . . . . .
H76 H 0.623345 0.879668 0.609121 0.032 Uiso 1 1 calc R . . . .
C77 C 0.68181(17) 0.78592(13) 0.53920(13) 0.0240(5) Uani 1 1 d . . . . .
H77 H 0.746469 0.789051 0.540549 0.029 Uiso 1 1 calc R . . . .
C78 C 0.65821(16) 0.72722(13) 0.49674(13) 0.0214(5) Uani 1 1 d . . . . .
H78 H 0.708009 0.690635 0.470182 0.026 Uiso 1 1 calc R . . . .
C79 C 0.56221(16) 0.72102(12) 0.49240(12) 0.0173(4) Uani 1 1 d . . . . .
C80 C 0.53657(16) 0.65782(13) 0.44360(13) 0.0230(5) Uani 1 1 d . . . . .
H80A H 0.518540 0.615366 0.478722 0.028 Uiso 1 1 calc R . . . .
H80B H 0.479552 0.685975 0.412457 0.028 Uiso 1 1 calc R . . . .
C81 C 0.61805(16) 0.61554(13) 0.38956(13) 0.0209(5) Uani 1 1 d . . . . .
C82 C 0.71231(17) 0.45007(12) 0.35222(12) 0.0211(5) Uani 1 1 d . . . . .
C83 C 0.80340(17) 0.42020(13) 0.31701(13) 0.0233(5) Uani 1 1 d . . . . .
H83 H 0.857695 0.435762 0.333039 0.028 Uiso 1 1 calc R . . . .
C84 C 0.81271(18) 0.36679(13) 0.25753(13) 0.0248(5) Uani 1 1 d . . . . .
H84 H 0.873859 0.346192 0.233941 0.030 Uiso 1 1 calc R . . . .
C85 C 0.73211(19) 0.34360(13) 0.23268(13) 0.0265(5) Uani 1 1 d . . . . .
C86 C 0.6413(2) 0.37407(14) 0.26932(15) 0.0311(6) Uani 1 1 d . . . . .
H86 H 0.586887 0.358783 0.253182 0.037 Uiso 1 1 calc R . . . .
C87 C 0.63072(18) 0.42707(14) 0.32971(14) 0.0273(5) Uani 1 1 d . . . . .
H87 H 0.570093 0.446626 0.354440 0.033 Uiso 1 1 calc R . . . .
C88 C 0.7423(2) 0.28855(16) 0.16552(15) 0.0410(7) Uani 1 1 d . . . . .
H88A H 0.697261 0.254419 0.173320 0.061 Uiso 1 1 calc GR . . . .
H88B H 0.808315 0.253403 0.163253 0.061 Uiso 1 1 calc GR . . . .
H88C H 0.727918 0.322782 0.117236 0.061 Uiso 1 1 calc GR . . . .
C89 C 0.62856(16) 0.64542(12) 0.31510(13) 0.0195(5) Uani 1 1 d . . . . .
C90 C 0.71164(16) 0.61376(12) 0.26100(12) 0.0194(5) Uani 1 1 d . . . . .
C91 C 0.80513(16) 0.62000(13) 0.27645(13) 0.0225(5) Uani 1 1 d . . . . .
H91 H 0.816066 0.642726 0.322032 0.027 Uiso 1 1 calc R . . . .
C92 C 0.88214(17) 0.59253(13) 0.22426(14) 0.0248(5) Uani 1 1 d . . . . .
H92 H 0.944183 0.597830 0.234846 0.030 Uiso 1 1 calc R . . . .
C93 C 0.86804(17) 0.55702(13) 0.15607(13) 0.0234(5) Uani 1 1 d . . . . .
C94 C 0.77425(17) 0.55032(13) 0.14176(13) 0.0234(5) Uani 1 1 d . . . . .
H94 H 0.763799 0.525457 0.097330 0.028 Uiso 1 1 calc R . . . .
C95 C 0.69622(17) 0.57992(13) 0.19231(12) 0.0205(5) Uani 1 1 d . . . . .
H95 H 0.633493 0.577220 0.180445 0.025 Uiso 1 1 calc R . . . .
C96 C 0.95126(18) 0.52648(17) 0.09971(14) 0.0340(6) Uani 1 1 d . . . . .
H96A H 1.004042 0.486760 0.126975 0.051 Uiso 1 1 calc GR . . . .
H96B H 0.973983 0.572870 0.077323 0.051 Uiso 1 1 calc GR . . . .
H96C H 0.929061 0.500247 0.058741 0.051 Uiso 1 1 calc GR . . . .

loop_
_atom_site_aniso_label
_atom_site_aniso_U_11
_atom_site_aniso_U_22
_atom_site_aniso_U_33
_atom_site_aniso_U_23
_atom_site_aniso_U_13
_atom_site_aniso_U_12
S1 0.0189(3) 0.0177(3) 0.0207(3) -0.0012(2) -0.0023(2) -0.0036(2)
S2 0.0212(3) 0.0227(3) 0.0167(3) -0.0050(2) 0.0002(2) -0.0018(2)
O1 0.0188(9) 0.0190(7) 0.0365(10) -0.0049(7) 0.0104(7) -0.0030(6)
O2 0.0220(9) 0.0170(7) 0.0353(10) 0.0020(6) 0.0009(7) -0.0001(6)
O3 0.0352(10) 0.0293(9) 0.0250(9) 0.0045(7) -0.0103(8) -0.0064(7)
O4 0.0233(9) 0.0189(7) 0.0245(8) -0.0063(6) 0.0023(7) -0.0042(6)
O5 0.0341(10) 0.0295(9) 0.0213(9) 0.0006(7) 0.0069(7) -0.0044(7)
O6 0.0217(9) 0.0356(9) 0.0222(9) -0.0081(7) -0.0044(7) -0.0023(7)
C1 0.0183(12) 0.0261(11) 0.0256(12) 0.0000(9) 0.0040(10) -0.0030(9)
C2 0.0175(12) 0.0226(11) 0.0166(11) 0.0005(8) 0.0044(9) -0.0041(9)
C3 0.0342(15) 0.0247(11) 0.0235(12) -0.0041(9) 0.0058(11) -0.0062(10)
C4 0.0336(15) 0.0325(13) 0.0301(14) -0.0004(10) -0.0016(11) -0.0164(11)
C5 0.0191(13) 0.0317(13) 0.0392(15) 0.0099(11) -0.0001(11) -0.0089(10)
C6 0.0190(13) 0.0270(12) 0.0378(14) 0.0017(10) 0.0033(11) 0.0001(10)
C7 0.0194(12) 0.0193(10) 0.0179(11) 0.0020(8) 0.0015(9) -0.0028(9)
C8 0.0281(13) 0.0205(11) 0.0263(13) 0.0013(9) -0.0044(11) 0.0000(10)
C9 0.0128(11) 0.0162(10) 0.0297(12) -0.0091(9) 0.0039(9) -0.0044(8)
C10 0.0123(11) 0.0194(10) 0.0234(11) -0.0031(8) 0.0054(9) -0.0052(8)
C11 0.0171(12) 0.0243(11) 0.0259(12) -0.0071(9) 0.0038(10) -0.0063(9)
C12 0.0177(12) 0.0348(12) 0.0215(12) -0.0044(9) 0.0017(10) -0.0081(10)
C13 0.0178(12) 0.0287(12) 0.0214(12) 0.0036(9) 0.0060(10) -0.0011(9)
C14 0.0280(13) 0.0199(11) 0.0218(12) -0.0022(9) 0.0067(10) -0.0036(9)
C15 0.0215(12) 0.0206(10) 0.0195(11) -0.0045(8) 0.0039(9) -0.0068(9)
C16 0.0326(15) 0.0397(14) 0.0300(14) 0.0048(11) -0.0003(12) 0.0059(12)
C17 0.0124(11) 0.0160(10) 0.0320(13) -0.0047(9) -0.0024(10) -0.0038(8)
C18 0.0153(11) 0.0220(10) 0.0163(11) -0.0025(8) 0.0028(9) -0.0059(9)
C19 0.0187(12) 0.0190(10) 0.0286(13) 0.0025(9) 0.0005(10) -0.0026(9)
C20 0.0248(13) 0.0169(10) 0.0354(14) 0.0001(9) 0.0021(11) -0.0063(9)
C21 0.0195(12) 0.0239(11) 0.0231(12) -0.0058(9) 0.0065(10) -0.0066(9)
C22 0.0162(11) 0.0237(11) 0.0193(11) -0.0037(8) 0.0010(9) -0.0020(9)
C23 0.0203(12) 0.0171(10) 0.0222(12) -0.0028(8) 0.0040(9) -0.0026(9)
C24 0.0306(14) 0.0297(12) 0.0358(14) -0.0046(10) 0.0013(12) -0.0120(11)
C25 0.0184(12) 0.0160(10) 0.0402(14) -0.0027(9) -0.0047(11) -0.0007(9)
C26 0.0156(11) 0.0174(10) 0.0167(11) -0.0008(8) -0.0016(9) -0.0012(8)
C27 0.0217(12) 0.0200(11) 0.0290(13) -0.0061(9) 0.0017(10) -0.0023(9)
C28 0.0253(13) 0.0232(11) 0.0301(13) -0.0101(9) 0.0016(11) -0.0073(10)
C29 0.0159(12) 0.0288(12) 0.0276(13) -0.0065(9) -0.0009(10) -0.0067(9)
C30 0.0180(12) 0.0206(11) 0.0254(12) -0.0054(9) 0.0024(10) -0.0004(9)
C31 0.0175(11) 0.0174(10) 0.0130(10) -0.0012(8) 0.0033(9) -0.0039(8)
C32 0.0209(12) 0.0203(11) 0.0276(12) -0.0045(9) 0.0052(10) -0.0041(9)
C33 0.0186(12) 0.0161(10) 0.0239(12) -0.0062(8) 0.0006(9) -0.0036(9)
C34 0.0195(12) 0.0168(10) 0.0169(11) -0.0017(8) -0.0022(9) -0.0013(8)
C35 0.0191(12) 0.0192(10) 0.0188(11) -0.0013(8) -0.0022(9) -0.0020(9)
C36 0.0223(12) 0.0177(10) 0.0227(12) -0.0028(8) 0.0024(10) 0.0022(9)
C37 0.0321(14) 0.0159(10) 0.0253(12) -0.0032(9) -0.0021(10) -0.0059(9)
C38 0.0278(14) 0.0316(12) 0.0346(14) -0.0091(10) -0.0013(11) -0.0144(11)
C39 0.0227(13) 0.0261(11) 0.0303(13) -0.0065(9) 0.0047(10) -0.0082(10)
C40 0.0467(17) 0.0312(13) 0.0327(14) -0.0146(11) -0.0023(13) -0.0124(12)
C41 0.0141(11) 0.0138(9) 0.0322(13) -0.0079(9) -0.0023(10) -0.0025(8)
C42 0.0211(12) 0.0123(9) 0.0221(11) -0.0020(8) -0.0023(9) -0.0022(8)
C43 0.0250(13) 0.0184(10) 0.0214(12) -0.0047(8) -0.0028(10) -0.0042(9)
C44 0.0224(13) 0.0252(11) 0.0266(13) -0.0029(9) -0.0002(10) -0.0063(10)
C45 0.0287(14) 0.0239(11) 0.0216(12) -0.0013(9) 0.0008(10) -0.0056(10)
C46 0.0330(14) 0.0238(11) 0.0184(11) -0.0014(9) -0.0045(10) -0.0062(10)
C47 0.0208(12) 0.0191(10) 0.0232(12) 0.0003(8) -0.0068(10) -0.0043(9)
C48 0.0405(17) 0.0591(18) 0.0201(13) -0.0059(12) 0.0063(12) -0.0125(14)
S3 0.0266(3) 0.0269(3) 0.0161(3) -0.0055(2) -0.0017(2) -0.0018(2)
S4 0.0176(3) 0.0175(3) 0.0159(3) -0.00321(19) 0.0032(2) -0.0039(2)
O7 0.0192(8) 0.0208(7) 0.0218(8) -0.0014(6) 0.0088(7) -0.0028(6)
O8 0.0194(9) 0.0214(8) 0.0310(9) -0.0011(6) 0.0006(7) -0.0015(6)
O9 0.0281(9) 0.0288(8) 0.0150(8) -0.0009(6) 0.0003(7) -0.0046(7)
O10 0.0220(9) 0.0178(7) 0.0235(8) -0.0057(6) 0.0052(7) -0.0040(6)
O11 0.0416(11) 0.0372(9) 0.0192(9) 0.0000(7) 0.0034(8) -0.0067(8)
O12 0.0267(10) 0.0401(10) 0.0257(9) -0.0106(7) -0.0088(8) -0.0015(8)
C49 0.0197(12) 0.0285(12) 0.0181(11) 0.0015(9) 0.0071(9) -0.0046(9)
C50 0.0187(12) 0.0176(10) 0.0171(11) 0.0026(8) 0.0022(9) -0.0018(9)
C51 0.0337(15) 0.0217(11) 0.0269(13) -0.0002(9) -0.0033(11) -0.0050(10)
C52 0.0421(17) 0.0257(12) 0.0409(15) 0.0070(11) -0.0170(13) -0.0140(12)
C53 0.0217(14) 0.0349(14) 0.0528(17) 0.0193(12) -0.0085(13) -0.0140(11)
C54 0.0198(13) 0.0290(12) 0.0350(14) 0.0093(10) 0.0069(11) -0.0016(10)
C55 0.0221(12) 0.0192(10) 0.0178(11) 0.0054(8) 0.0025(9) -0.0019(9)
C56 0.0371(15) 0.0219(11) 0.0201(12) 0.0004(9) 0.0048(11) -0.0014(10)
C57 0.0128(11) 0.0179(10) 0.0189(11) -0.0068(8) 0.0035(9) -0.0061(8)
C58 0.0137(11) 0.0212(10) 0.0176(11) -0.0002(8) 0.0037(9) -0.0055(8)
C59 0.0192(12) 0.0271(11) 0.0227(12) -0.0058(9) 0.0040(10) -0.0096(9)
C60 0.0187(12) 0.0395(13) 0.0210(12) -0.0013(10) 0.0001(10) -0.0113(10)
C61 0.0185(12) 0.0329(12) 0.0201(12) 0.0045(9) 0.0048(10) -0.0043(10)
C62 0.0271(13) 0.0210(11) 0.0241(12) -0.0014(9) 0.0079(10) -0.0030(10)
C63 0.0249(13) 0.0225(11) 0.0178(11) -0.0045(8) 0.0042(10) -0.0068(9)
C64 0.0320(15) 0.0458(15) 0.0264(14) 0.0073(11) 0.0020(12) 0.0025(12)
C65 0.0139(11) 0.0175(10) 0.0202(11) -0.0040(8) 0.0032(9) -0.0038(8)
C66 0.0165(11) 0.0199(10) 0.0168(11) -0.0032(8) 0.0075(9) -0.0058(9)
C67 0.0219(12) 0.0220(11) 0.0249(12) 0.0019(9) 0.0010(10) -0.0066(9)
C68 0.0315(14) 0.0189(11) 0.0305(13) 0.0001(9) 0.0044(11) -0.0104(10)
C69 0.0214(12) 0.0257(11) 0.0224(12) -0.0055(9) 0.0059(10) -0.0086(10)
C70 0.0187(12) 0.0271(11) 0.0220(12) -0.0048(9) 0.0028(10) -0.0040(9)
C71 0.0204(12) 0.0180(10) 0.0209(11) -0.0035(8) 0.0044(9) -0.0026(9)
C72 0.0322(15) 0.0333(13) 0.0374(15) -0.0048(11) -0.0033(12) -0.0139(11)
C73 0.0215(12) 0.0162(10) 0.0221(11) -0.0013(8) 0.0053(9) -0.0018(9)
C74 0.0179(11) 0.0173(10) 0.0162(11) 0.0003(8) -0.0010(9) -0.0007(8)
C75 0.0254(13) 0.0206(11) 0.0231(12) -0.0046(9) 0.0004(10) -0.0014(9)
C76 0.0330(14) 0.0214(11) 0.0265(13) -0.0067(9) -0.0021(11) -0.0066(10)
C77 0.0194(12) 0.0252(11) 0.0281(13) -0.0039(9) -0.0039(10) -0.0061(9)
C78 0.0197(12) 0.0193(10) 0.0235(12) -0.0059(9) 0.0022(10) -0.0015(9)
C79 0.0205(12) 0.0153(9) 0.0153(10) -0.0007(8) 0.0001(9) -0.0036(8)
C80 0.0201(12) 0.0245(11) 0.0246(12) -0.0088(9) 0.0041(10) -0.0049(9)
C81 0.0180(12) 0.0225(11) 0.0235(12) -0.0118(9) 0.0019(10) -0.0049(9)
C82 0.0267(13) 0.0166(10) 0.0179(11) -0.0021(8) -0.0022(10) -0.0018(9)
C83 0.0246(13) 0.0208(11) 0.0223(12) -0.0003(9) -0.0046(10) -0.0022(9)
C84 0.0307(14) 0.0170(10) 0.0231(12) -0.0008(9) 0.0009(10) -0.0005(9)
C85 0.0397(15) 0.0161(10) 0.0244(12) -0.0020(9) -0.0006(11) -0.0082(10)
C86 0.0384(16) 0.0267(12) 0.0331(14) -0.0053(10) -0.0029(12) -0.0159(11)
C87 0.0285(14) 0.0238(11) 0.0308(13) -0.0032(9) 0.0028(11) -0.0090(10)
C88 0.062(2) 0.0292(13) 0.0352(15) -0.0132(11) 0.0039(14) -0.0165(13)
C89 0.0168(11) 0.0169(10) 0.0243(12) -0.0063(8) -0.0036(9) -0.0015(8)
C90 0.0220(12) 0.0145(10) 0.0203(11) -0.0020(8) -0.0012(9) -0.0021(9)
C91 0.0225(12) 0.0229(11) 0.0224(12) -0.0087(9) -0.0001(10) -0.0043(9)
C92 0.0194(12) 0.0273(12) 0.0287(13) -0.0068(9) 0.0013(10) -0.0065(10)
C93 0.0243(13) 0.0238(11) 0.0201(11) -0.0014(9) 0.0028(10) -0.0032(9)
C94 0.0296(14) 0.0246(11) 0.0155(11) -0.0045(9) -0.0001(10) -0.0055(10)
C95 0.0206(12) 0.0206(10) 0.0192(11) -0.0018(8) -0.0038(9) -0.0035(9)
C96 0.0280(14) 0.0475(15) 0.0228(13) -0.0082(11) 0.0060(11) -0.0032(12)

loop_
_atom_type_symbol
_atom_type_description
_atom_type_scat_dispersion_real
_atom_type_scat_dispersion_imag
_atom_type_scat_source
C C 0.0033 0.0016 'International Tables Vol C Tables 4.2.6.8 and 6.1.1.4'
H H 0.0000 0.0000 'International Tables Vol C Tables 4.2.6.8 and 6.1.1.4'
O O 0.0106 0.0060 'International Tables Vol C Tables 4.2.6.8 and 6.1.1.4'
S S 0.1246 0.1234 'International Tables Vol C Tables 4.2.6.8 and 6.1.1.4'

loop_
_geom_angle_atom_site_label_1
_geom_angle_atom_site_label_2
_geom_angle_atom_site_label_3
_geom_angle
_geom_angle_site_symmetry_1
_geom_angle_site_symmetry_3
_geom_angle_publ_flag
O3 S1 C17 106.75(10) . . ?
O3 S1 C18 108.54(10) . . ?
O4 S1 O3 117.93(10) . . ?
O4 S1 C17 111.73(9) . . ?
O4 S1 C18 107.98(10) . . ?
C18 S1 C17 102.84(10) . . ?
O5 S2 C33 106.23(10) . . ?
O5 S2 C34 107.84(10) . . ?
O6 S2 O5 116.99(10) . . ?
O6 S2 C33 110.72(10) . . ?
O6 S2 C34 107.70(10) . . ?
C33 S2 C34 106.91(10) . . ?
C9 O1 C1 119.75(16) . . ?
C41 O2 C8 120.62(18) . . ?
O1 C1 C2 108.43(17) . . ?
C3 C2 C1 118.8(2) . . ?
C3 C2 C7 118.8(2) . . ?
C7 C2 C1 122.28(19) . . ?
C4 C3 C2 121.7(2) . . ?
C5 C4 C3 119.2(2) . . ?
C4 C5 C6 120.0(2) . . ?
C5 C6 C7 121.4(2) . . ?
C2 C7 C8 121.8(2) . . ?
C6 C7 C2 118.7(2) . . ?
C6 C7 C8 119.5(2) . . ?
O2 C8 C7 112.39(18) . . ?
O1 C9 C10 115.15(18) . . ?
C17 C9 O1 114.15(18) . . ?
C17 C9 C10 130.19(19) . . ?
C11 C10 C9 117.55(18) . . ?
C15 C10 C9 123.7(2) . . ?
C15 C10 C11 118.7(2) . . ?
C12 C11 C10 120.7(2) . . ?
C11 C12 C13 120.9(2) . . ?
C12 C13 C16 121.3(2) . . ?
C14 C13 C12 118.1(2) . . ?
C14 C13 C16 120.6(2) . . ?
C15 C14 C13 121.4(2) . . ?
C14 C15 C10 120.2(2) . . ?
C9 C17 S1 122.65(16) . . ?
C9 C17 C25 119.5(2) . . ?
C25 C17 S1 116.45(16) . . ?
C19 C18 S1 118.98(17) . . ?
C23 C18 S1 120.48(16) . . ?
C23 C18 C19 120.5(2) . . ?
C20 C19 C18 119.3(2) . . ?
C19 C20 C21 121.5(2) . . ?
C20 C21 C22 118.0(2) . . ?
C20 C21 C24 120.93(19) . . ?
C22 C21 C24 121.0(2) . . ?
C23 C22 C21 121.3(2) . . ?
C22 C23 C18 119.35(19) . . ?
C26 C25 C17 116.80(17) . . ?
C27 C26 C25 121.21(18) . . ?
C31 C26 C25 120.39(18) . . ?
C31 C26 C27 118.4(2) . . ?
C28 C27 C26 121.6(2) . . ?
C27 C28 C29 119.8(2) . . ?
C30 C29 C28 118.8(2) . . ?
C29 C30 C31 122.3(2) . . ?
C26 C31 C32 122.43(19) . . ?
C30 C31 C26 119.05(19) . . ?
C30 C31 C32 118.52(18) . . ?
C33 C32 C31 111.94(17) . . ?
C32 C33 S2 115.90(15) . . ?
C41 C33 S2 121.51(16) . . ?
C41 C33 C32 122.56(19) . . ?
C35 C34 S2 119.43(17) . . ?
C39 C34 S2 119.22(17) . . ?
C39 C34 C35 121.4(2) . . ?
C36 C35 C34 118.9(2) . . ?
C35 C36 C37 121.1(2) . . ?
C36 C37 C38 118.9(2) . . ?
C36 C37 C40 120.2(2) . . ?
C38 C37 C40 120.9(2) . . ?
C39 C38 C37 121.0(2) . . ?
C34 C39 C38 118.7(2) . . ?
O2 C41 C42 119.28(19) . . ?
C33 C41 O2 114.81(19) . . ?
C33 C41 C42 125.91(19) . . ?
C43 C42 C41 118.93(19) . . ?
C43 C42 C47 118.6(2) . . ?
C47 C42 C41 122.5(2) . . ?
C44 C43 C42 120.5(2) . . ?
C43 C44 C45 121.2(2) . . ?
C44 C45 C48 120.2(2) . . ?
C46 C45 C44 118.0(2) . . ?
C46 C45 C48 121.8(2) . . ?
C47 C46 C45 121.4(2) . . ?
C46 C47 C42 120.4(2) . . ?
O11 S3 O12 117.65(10) . . ?
O11 S3 C81 105.94(10) . . ?
O11 S3 C82 108.21(10) . . ?
O12 S3 C81 111.06(10) . . ?
O12 S3 C82 107.51(10) . . ?
C82 S3 C81 105.85(10) . . ?
O9 S4 C65 106.88(10) . . ?
O9 S4 C66 108.44(9) . . ?
O10 S4 O9 117.80(9) . . ?
O10 S4 C65 111.99(9) . . ?
O10 S4 C66 108.03(10) . . ?
C65 S4 C66 102.58(10) . . ?
C57 O7 C49 120.28(16) . . ?
C89 O8 C56 118.03(17) . . ?
O7 C49 C50 109.88(17) . . ?
C51 C50 C49 118.6(2) . . ?
C51 C50 C55 118.8(2) . . ?
C55 C50 C49 122.6(2) . . ?
C52 C51 C50 121.2(2) . . ?
C51 C52 C53 119.8(2) . . ?
C52 C53 C54 119.9(2) . . ?
C53 C54 C55 121.0(2) . . ?
C50 C55 C56 121.7(2) . . ?
C54 C55 C50 119.2(2) . . ?
C54 C55 C56 119.1(2) . . ?
O8 C56 C55 109.18(17) . . ?
O7 C57 C58 116.77(17) . . ?
C65 C57 O7 113.75(18) . . ?
C65 C57 C58 129.08(19) . . ?
C59 C58 C57 118.15(18) . . ?
C63 C58 C57 123.65(19) . . ?
C63 C58 C59 118.2(2) . . ?
C60 C59 C58 120.7(2) . . ?
C59 C60 C61 120.6(2) . . ?
C60 C61 C64 121.1(2) . . ?
C62 C61 C60 118.4(2) . . ?
C62 C61 C64 120.5(2) . . ?
C61 C62 C63 121.5(2) . . ?
C62 C63 C58 120.5(2) . . ?
C57 C65 S4 121.69(16) . . ?
C57 C65 C73 121.45(18) . . ?
C73 C65 S4 115.24(15) . . ?
C67 C66 S4 118.54(17) . . ?
C71 C66 S4 120.44(16) . . ?
C71 C66 C67 120.9(2) . . ?
C68 C67 C66 119.1(2) . . ?
C67 C68 C69 121.4(2) . . ?
C68 C69 C72 121.3(2) . . ?
C70 C69 C68 117.8(2) . . ?
C70 C69 C72 120.8(2) . . ?
C71 C70 C69 121.7(2) . . ?
C66 C71 C70 118.96(19) . . ?
C74 C73 C65 115.32(17) . . ?
C75 C74 C73 118.95(19) . . ?
C75 C74 C79 118.7(2) . . ?
C79 C74 C73 122.24(18) . . ?
C76 C75 C74 122.0(2) . . ?
C75 C76 C77 119.1(2) . . ?
C78 C77 C76 119.5(2) . . ?
C77 C78 C79 122.1(2) . . ?
C74 C79 C80 119.86(19) . . ?
C78 C79 C74 118.44(19) . . ?
C78 C79 C80 121.69(19) . . ?
C81 C80 C79 114.41(18) . . ?
C80 C81 S3 116.66(16) . . ?
C89 C81 S3 120.42(16) . . ?
C89 C81 C80 122.9(2) . . ?
C83 C82 S3 119.79(17) . . ?
C83 C82 C87 121.3(2) . . ?
C87 C82 S3 118.87(17) . . ?
C82 C83 C84 119.2(2) . . ?
C83 C84 C85 121.0(2) . . ?
C84 C85 C86 118.8(2) . . ?
C84 C85 C88 120.4(2) . . ?
C86 C85 C88 120.7(2) . . ?
C87 C86 C85 121.1(2) . . ?
C82 C87 C86 118.7(2) . . ?
O8 C89 C90 116.42(18) . . ?
C81 C89 O8 116.92(19) . . ?
C81 C89 C90 126.53(19) . . ?
C91 C90 C89 120.56(19) . . ?
C91 C90 C95 119.2(2) . . ?
C95 C90 C89 120.2(2) . . ?
C92 C91 C90 120.3(2) . . ?
C91 C92 C93 121.0(2) . . ?
C92 C93 C96 121.3(2) . . ?
C94 C93 C92 118.1(2) . . ?
C94 C93 C96 120.6(2) . . ?
C95 C94 C93 121.3(2) . . ?
C94 C95 C90 120.0(2) . . ?

loop_
_geom_bond_atom_site_label_1
_geom_bond_atom_site_label_2
_geom_bond_distance
_geom_bond_site_symmetry_2
_geom_bond_publ_flag
S1 O3 1.4423(16) . ?
S1 O4 1.4374(15) . ?
S1 C17 1.765(2) . ?
S1 C18 1.765(2) . ?
S2 O5 1.4465(16) . ?
S2 O6 1.4449(16) . ?
S2 C33 1.760(2) . ?
S2 C34 1.765(2) . ?
O1 C1 1.452(3) . ?
O1 C9 1.366(2) . ?
O2 C8 1.458(3) . ?
O2 C41 1.363(2) . ?
C1 C2 1.504(3) . ?
C2 C3 1.393(3) . ?
C2 C7 1.398(3) . ?
C3 C4 1.377(3) . ?
C4 C5 1.376(3) . ?
C5 C6 1.377(3) . ?
C6 C7 1.392(3) . ?
C7 C8 1.509(3) . ?
C9 C10 1.492(3) . ?
C9 C17 1.352(3) . ?
C10 C11 1.396(3) . ?
C10 C15 1.391(3) . ?
C11 C12 1.379(3) . ?
C12 C13 1.396(3) . ?
C13 C14 1.388(3) . ?
C13 C16 1.506(3) . ?
C14 C15 1.384(3) . ?
C17 C25 1.516(3) . ?
C18 C19 1.394(3) . ?
C18 C23 1.386(3) . ?
C19 C20 1.375(3) . ?
C20 C21 1.393(3) . ?
C21 C22 1.397(3) . ?
C21 C24 1.497(3) . ?
C22 C23 1.381(3) . ?
C25 C26 1.511(3) . ?
C26 C27 1.401(3) . ?
C26 C31 1.400(3) . ?
C27 C28 1.383(3) . ?
C28 C29 1.386(3) . ?
C29 C30 1.384(3) . ?
C30 C31 1.387(3) . ?
C31 C32 1.524(3) . ?
C32 C33 1.519(3) . ?
C33 C41 1.349(3) . ?
C34 C35 1.388(3) . ?
C34 C39 1.387(3) . ?
C35 C36 1.383(3) . ?
C36 C37 1.389(3) . ?
C37 C38 1.393(3) . ?
C37 C40 1.512(3) . ?
C38 C39 1.390(3) . ?
C41 C42 1.487(3) . ?
C42 C43 1.396(3) . ?
C42 C47 1.398(3) . ?
C43 C44 1.390(3) . ?
C44 C45 1.395(3) . ?
C45 C46 1.393(3) . ?
C45 C48 1.513(3) . ?
C46 C47 1.388(3) . ?
S3 O11 1.4427(17) . ?
S3 O12 1.4459(17) . ?
S3 C81 1.785(2) . ?
S3 C82 1.768(2) . ?
S4 O9 1.4477(15) . ?
S4 O10 1.4393(14) . ?
S4 C65 1.762(2) . ?
S4 C66 1.770(2) . ?
O7 C49 1.451(2) . ?
O7 C57 1.362(2) . ?
O8 C56 1.458(3) . ?
O8 C89 1.372(2) . ?
C49 C50 1.503(3) . ?
C50 C51 1.394(3) . ?
C50 C55 1.399(3) . ?
C51 C52 1.375(3) . ?
C52 C53 1.377(4) . ?
C53 C54 1.380(4) . ?
C54 C55 1.392(3) . ?
C55 C56 1.503(3) . ?
C57 C58 1.489(3) . ?
C57 C65 1.352(3) . ?
C58 C59 1.405(3) . ?
C58 C63 1.391(3) . ?
C59 C60 1.382(3) . ?
C60 C61 1.395(3) . ?
C61 C62 1.382(3) . ?
C61 C64 1.513(3) . ?
C62 C63 1.382(3) . ?
C65 C73 1.524(3) . ?
C66 C67 1.396(3) . ?
C66 C71 1.381(3) . ?
C67 C68 1.376(3) . ?
C68 C69 1.400(3) . ?
C69 C70 1.394(3) . ?
C69 C72 1.501(3) . ?
C70 C71 1.385(3) . ?
C73 C74 1.516(3) . ?
C74 C75 1.394(3) . ?
C74 C79 1.408(3) . ?
C75 C76 1.383(3) . ?
C76 C77 1.387(3) . ?
C77 C78 1.381(3) . ?
C78 C79 1.393(3) . ?
C79 C80 1.520(3) . ?
C80 C81 1.507(3) . ?
C81 C89 1.347(3) . ?
C82 C83 1.384(3) . ?
C82 C87 1.385(3) . ?
C83 C84 1.386(3) . ?
C84 C85 1.388(3) . ?
C85 C86 1.393(3) . ?
C85 C88 1.508(3) . ?
C86 C87 1.392(3) . ?
C89 C90 1.477(3) . ?
C90 C91 1.389(3) . ?
C90 C95 1.394(3) . ?
C91 C92 1.385(3) . ?
C92 C93 1.395(3) . ?
C93 C94 1.391(3) . ?
C93 C96 1.499(3) . ?
C94 C95 1.384(3) . ?
